data_2213233
loop_
_publ_author_name
'Katarzyna Baranowska'

_publ_section_title
;
 2-Hydroxypropanammonium benzenethiolate
;
_journal_coeditor_code CI2350
_journal_issue 5
_journal_name_full 'Acta Crystallographica Section E'
_journal_page_first o2653
_journal_page_last o2655
_journal_paper_doi 10.1107/S1600536807019198
_journal_volume 63
_journal_year 2007
_chemical_formula_iupac 'C3 H10 N O + , C6 H5 S -'
_chemical_formula_moiety 'C3 H10 N O + , C6 H5 S -'
_chemical_formula_sum 'C9 H15 N O S'
_chemical_formula_weight 185.28
_chemical_name_systematic
;
2-Hydroxypropanaminium benzenethiolate
;
_space_group_IT_number 14
_symmetry_cell_setting monoclinic
_symmetry_space_group_name_Hall '-P 2yn'
_symmetry_space_group_name_H-M 'P 1 21/n 1'
_atom_sites_solution_hydrogens geom
_atom_sites_solution_primary direct
_atom_sites_solution_secondary difmap
_audit_conform_dict_name cif_core.dic
_audit_conform_dict_version 2.3
_audit_creation_method 'WinGX routine CIF_UPDATE'
_cell_angle_alpha 90
_cell_angle_beta 106.68(3)
_cell_angle_gamma 90
_cell_formula_units_Z 8
_cell_length_a 13.226(3)
_cell_length_b 9.182(2)
_cell_length_c 18.256(4)
_cell_measurement_reflns_used 5002
_cell_measurement_temperature 200(2)
_cell_measurement_theta_max 30
_cell_measurement_theta_min 2
_cell_volume 2123.7(9)
_computing_cell_refinement 'IPDS Software'
_computing_data_collection 'IPDS Software (Stoe & Cie, 1999)'
_computing_data_reduction 'X-RED32 (Stoe & Cie, 1999)'
_computing_molecular_graphics 'ORTEP-3 for Windows (Farrugia, 1997)'
_computing_publication_material 'WinGX (Farrugia, 1999)'
_computing_structure_refinement 'SHELXL97 (Sheldrick, 1997)'
_computing_structure_solution 'SHELXS97 (Sheldrick, 1997)'
_diffrn_ambient_temperature 200(2)
_diffrn_measured_fraction_theta_full 0.998
_diffrn_measured_fraction_theta_max 0.998
_diffrn_measurement_device_type 'Stoe IPDS'
_diffrn_measurement_method \f
_diffrn_radiation_monochromator graphite
_diffrn_radiation_source 'fine-focus sealed tube'
_diffrn_radiation_type MoK\a
_diffrn_radiation_wavelength 0.71073
_diffrn_reflns_av_R_equivalents 0.0394
_diffrn_reflns_limit_h_max 15
_diffrn_reflns_limit_h_min -15
_diffrn_reflns_limit_k_max 10
_diffrn_reflns_limit_k_min -10
_diffrn_reflns_limit_l_max 21
_diffrn_reflns_limit_l_min -21
_diffrn_reflns_number 14929
_diffrn_reflns_theta_full 25.05
_diffrn_reflns_theta_max 25.05
_diffrn_reflns_theta_min 2.24
_diffrn_standards_number 0
_exptl_absorpt_coefficient_mu 0.263
_exptl_absorpt_correction_type none
_exptl_crystal_colour colourless
_exptl_crystal_density_diffrn 1.159
_exptl_crystal_density_method 'not measured'
_exptl_crystal_description prism
_exptl_crystal_F_000 800
_exptl_crystal_size_max 0.21
_exptl_crystal_size_mid 0.18
_exptl_crystal_size_min 0.15
_refine_diff_density_max 0.435
_refine_diff_density_min -0.193
_refine_ls_extinction_method none
_refine_ls_goodness_of_fit_ref 0.967
_refine_ls_hydrogen_treatment mixed
_refine_ls_matrix_type full
_refine_ls_number_parameters 245
_refine_ls_number_reflns 3762
_refine_ls_number_restraints 6
_refine_ls_restrained_S_all 0.967
_refine_ls_R_factor_all 0.0498
_refine_ls_R_factor_gt 0.0327
_refine_ls_shift/su_max 0.001
_refine_ls_shift/su_mean 0
_refine_ls_structure_factor_coef Fsqd
_refine_ls_weighting_details 'calc w = 1/[\s^2^(Fo^2^)+(0.0532P)^2^] where P=(Fo^2^+2Fc^2^)/3'
_refine_ls_weighting_scheme calc
_refine_ls_wR_factor_gt 0.0798
_refine_ls_wR_factor_ref 0.0845
_reflns_number_gt 2836
_reflns_number_total 3762
_reflns_threshold_expression I>2\s(I)
_cod_data_source_file ci2350.cif
_cod_data_source_block I
_cod_depositor_comments
;
The following automatic conversions were performed:
'_symmetry_cell_setting' value 'Monoclinic' changed to 'monoclinic'
according to '/home/saulius/struct/CIF-dictionaries/cif_core.dic'
dictionary named 'cif_core.dic' version 2.4.1 from 2010-06-29.

Automatic conversion script
Id: cif_fix_enum 1527 2010-12-29 10:47:43Z saulius 

The following automatic conversions were performed:

'_symmetry_cell_setting' value 'Monoclinic' changed to 'monoclinic'
according to /home/saulius/struct/CIF-dictionaries/cif_core.dic
dictionary named 'cif_core.dic' version 2.4.1 from 2010-06-29.

Automatic conversion script
Id: cif_fix_values 1715 2011-07-08 13:25:40Z adriana 
;
_cod_original_sg_symbol_H-M 'P 21/n'
_cod_database_code 2213233
_cod_database_fobs_code 2213233

loop_
_symmetry_equiv_pos_as_xyz
'x, y, z'
'-x+1/2, y+1/2, -z+1/2'
'-x, -y, -z'
'x-1/2, -y-1/2, z-1/2'

loop_
_atom_site_type_symbol
_atom_site_label
_atom_site_fract_x
_atom_site_fract_y
_atom_site_fract_z
_atom_site_U_iso_or_equiv
_atom_site_adp_type
_atom_site_calc_flag
_atom_site_refinement_flags
_atom_site_occupancy
S S1 0.55642(3) 0.26525(5) 0.48603(2) 0.03220(12) Uani d . 1
C C1 0.66699(12) 0.27626(18) 0.44923(10) 0.0303(4) Uani d . 1
C C2 0.76346(15) 0.2121(2) 0.48711(11) 0.0447(5) Uani d . 1
H H2 0.7706 0.1602 0.5333 0.054 Uiso calc R 1
C C3 0.84903(16) 0.2236(3) 0.45786(13) 0.0592(6) Uani d . 1
H H3 0.9142 0.179 0.4842 0.071 Uiso calc R 1
C C4 0.84072(16) 0.2991(3) 0.39081(13) 0.0600(6) Uani d . 1
H H4 0.8999 0.3078 0.3714 0.072 Uiso calc R 1
C C5 0.74590(16) 0.3612(3) 0.35269(12) 0.0550(6) Uani d . 1
H H5 0.7392 0.4123 0.3063 0.066 Uiso calc R 1
C C6 0.65961(14) 0.3501(2) 0.38137(10) 0.0409(4) Uani d . 1
H H6 0.5945 0.3937 0.3542 0.049 Uiso calc R 1
S S2 0.31103(4) 0.54986(5) 0.21648(3) 0.04118(14) Uani d . 1
C C7 0.40203(14) 0.42454(19) 0.19694(9) 0.0345(4) Uani d . 1
C C8 0.48358(15) 0.4723(2) 0.16804(11) 0.0417(4) Uani d . 1
H H8 0.4896 0.5732 0.1587 0.05 Uiso calc R 1
C C9 0.55568(17) 0.3763(2) 0.15266(13) 0.0544(5) Uani d . 1
H H9 0.6101 0.4124 0.1332 0.065 Uiso calc R 1
C C10 0.54940(19) 0.2300(3) 0.16522(13) 0.0594(6) Uani d . 1
H H10 0.5988 0.1644 0.1544 0.071 Uiso calc R 1
C C11 0.4701(2) 0.1799(2) 0.19385(13) 0.0590(6) Uani d . 1
H H11 0.4653 0.0786 0.2031 0.071 Uiso calc R 1
C C12 0.39651(17) 0.2753(2) 0.20963(11) 0.0475(5) Uani d . 1
H H12 0.3424 0.2382 0.2291 0.057 Uiso calc R 1
O O1 0.70506(10) 0.80163(14) 0.55138(8) 0.0486(3) Uani d . 1
H H1O 0.7427 0.8354 0.593 0.073 Uiso calc R 1
N N1 0.64412(12) 0.52911(17) 0.60518(9) 0.0365(4) Uani d D 1
C C13 0.75095(14) 0.5590(2) 0.59888(12) 0.0438(5) Uani d . 1
H H13A 0.7833 0.4668 0.5887 0.053 Uiso calc R 1
H H13B 0.7954 0.5987 0.648 0.053 Uiso calc R 1
C C14 0.74789(16) 0.6653(2) 0.53615(12) 0.0493(5) Uani d . 1
H H14 0.7004 0.6251 0.4874 0.059 Uiso calc R 1
C C15 0.85789(18) 0.6861(3) 0.52582(15) 0.0736(8) Uani d . 1
H H15A 0.9074 0.716 0.5745 0.11 Uiso calc R 1
H H15B 0.8549 0.7615 0.4872 0.11 Uiso calc R 1
H H15C 0.8818 0.5942 0.509 0.11 Uiso calc R 1
O O2 0.45527(10) 0.82859(13) 0.25892(7) 0.0423(3) Uani d . 1
H H2O 0.4178 0.7535 0.2474 0.063 Uiso calc R 1
N N2 0.44153(12) 0.98181(17) 0.38824(9) 0.0348(3) Uani d D 1
C C16 0.54436(13) 0.94344(19) 0.37537(10) 0.0351(4) Uani d . 1
H H16A 0.5982 0.9301 0.4253 0.042 Uiso calc R 1
H H16B 0.5677 1.0242 0.3481 0.042 Uiso calc R 1
C C17 0.53516(13) 0.80497(19) 0.32884(10) 0.0331(4) Uani d . 1
H H17 0.5138 0.7229 0.3572 0.04 Uiso calc R 1
C C18 0.63971(16) 0.7689(3) 0.31457(12) 0.0538(5) Uani d . 1
H H18A 0.6613 0.8499 0.2874 0.081 Uiso calc R 1
H H18B 0.6321 0.6804 0.2835 0.081 Uiso calc R 1
H H18C 0.6934 0.7532 0.3636 0.081 Uiso calc R 1
H H1A 0.6117(15) 0.4576(17) 0.5727(10) 0.051(6) Uiso d D 1
H H1B 0.6513(18) 0.505(3) 0.6551(7) 0.070(7) Uiso d D 1
H H1C 0.6012(14) 0.6068(16) 0.5922(12) 0.052(6) Uiso d D 1
H H2A 0.3869(11) 0.980(2) 0.3451(8) 0.050(6) Uiso d D 1
H H2B 0.4272(17) 0.9142(19) 0.4198(11) 0.060(7) Uiso d D 1
H H2C 0.4455(16) 1.0697(14) 0.4110(11) 0.053(6) Uiso d D 1

loop_
_atom_site_aniso_label
_atom_site_aniso_U_11
_atom_site_aniso_U_22
_atom_site_aniso_U_33
_atom_site_aniso_U_12
_atom_site_aniso_U_13
_atom_site_aniso_U_23
S1 0.0293(2) 0.0321(2) 0.0347(2) 0.00058(17) 0.00852(18) -0.00081(19)
C1 0.0266(8) 0.0307(8) 0.0312(9) 0.0001(7) 0.0046(7) -0.0076(7)
C2 0.0364(10) 0.0556(12) 0.0373(10) 0.0099(9) 0.0030(8) 0.0019(9)
C3 0.0287(10) 0.0885(17) 0.0562(14) 0.0190(11) 0.0054(10) -0.0027(12)
C4 0.0356(11) 0.0962(18) 0.0529(13) 0.0078(11) 0.0201(10) -0.0054(12)
C5 0.0473(12) 0.0820(16) 0.0395(11) 0.0062(11) 0.0185(10) 0.0073(11)
C6 0.0312(9) 0.0551(12) 0.0342(10) 0.0081(8) 0.0060(8) 0.0033(9)
S2 0.0340(2) 0.0493(3) 0.0376(3) -0.0068(2) 0.0061(2) -0.0022(2)
C7 0.0374(9) 0.0343(9) 0.0250(9) -0.0078(8) -0.0017(8) -0.0004(7)
C8 0.0451(11) 0.0365(10) 0.0427(11) -0.0032(8) 0.0113(9) 0.0030(8)
C9 0.0531(13) 0.0558(13) 0.0555(13) 0.0046(10) 0.0173(11) 0.0014(11)
C10 0.0646(15) 0.0523(13) 0.0551(14) 0.0122(11) 0.0072(12) -0.0044(11)
C11 0.0793(16) 0.0317(10) 0.0473(13) 0.0014(11) -0.0117(12) 0.0020(9)
C12 0.0559(12) 0.0423(11) 0.0354(10) -0.0161(10) -0.0011(9) 0.0053(9)
O1 0.0389(7) 0.0440(8) 0.0566(9) -0.0043(6) 0.0034(7) 0.0113(7)
N1 0.0373(8) 0.0298(8) 0.0373(9) -0.0001(7) 0.0028(8) 0.0005(7)
C13 0.0355(10) 0.0428(11) 0.0480(12) 0.0032(8) 0.0035(9) -0.0065(9)
C14 0.0424(11) 0.0668(14) 0.0386(11) -0.0076(10) 0.0115(9) -0.0062(10)
C15 0.0521(14) 0.111(2) 0.0658(16) -0.0184(14) 0.0299(13) -0.0199(15)
O2 0.0479(8) 0.0339(7) 0.0341(7) -0.0022(6) -0.0057(6) -0.0012(6)
N2 0.0377(9) 0.0314(8) 0.0308(8) 0.0026(7) 0.0025(7) -0.0008(7)
C16 0.0329(9) 0.0404(10) 0.0283(9) -0.0064(8) 0.0028(8) -0.0009(8)
C17 0.0322(9) 0.0368(9) 0.0278(9) -0.0003(7) 0.0043(8) 0.0037(7)
C18 0.0436(11) 0.0766(15) 0.0436(12) 0.0043(11) 0.0163(10) -0.0034(11)

loop_
_atom_type_symbol
_atom_type_description
_atom_type_scat_dispersion_real
_atom_type_scat_dispersion_imag
_atom_type_scat_source
C C 0.0033 0.0016 'International Tables Vol C Tables 4.2.6.8 and 6.1.1.4'
H H 0 0 'International Tables Vol C Tables 4.2.6.8 and 6.1.1.4'
N N 0.0061 0.0033 'International Tables Vol C Tables 4.2.6.8 and 6.1.1.4'
O O 0.0106 0.006 'International Tables Vol C Tables 4.2.6.8 and 6.1.1.4'
S S 0.1246 0.1234 'International Tables Vol C Tables 4.2.6.8 and 6.1.1.4'

loop_
_geom_angle_atom_site_label_1
_geom_angle_atom_site_label_2
_geom_angle_atom_site_label_3
_geom_angle
C6 C1 C2 117.89(16)
C6 C1 S1 120.59(13)
C2 C1 S1 121.52(14)
C3 C2 C1 120.55(19)
C3 C2 H2 119.7
C1 C2 H2 119.7
C4 C3 C2 120.81(19)
C4 C3 H3 119.6
C2 C3 H3 119.6
C5 C4 C3 119.09(18)
C5 C4 H4 120.5
C3 C4 H4 120.5
C4 C5 C6 120.6(2)
C4 C5 H5 119.7
C6 C5 H5 119.7
C5 C6 C1 121.08(17)
C5 C6 H6 119.5
C1 C6 H6 119.5
C12 C7 C8 116.92(17)
C12 C7 S2 122.19(14)
C8 C7 S2 120.88(13)
C9 C8 C7 121.80(18)
C9 C8 H8 119.1
C7 C8 H8 119.1
C10 C9 C8 120.8(2)
C10 C9 H9 119.6
C8 C9 H9 119.6
C9 C10 C11 118.7(2)
C9 C10 H10 120.6
C11 C10 H10 120.6
C10 C11 C12 121.2(2)
C10 C11 H11 119.4
C12 C11 H11 119.4
C7 C12 C11 120.53(19)
C7 C12 H12 119.7
C11 C12 H12 119.7
C14 O1 H1O 109.5
C13 N1 H1A 111.5(13)
C13 N1 H1B 107.1(15)
H1A N1 H1B 112(2)
C13 N1 H1C 112.2(13)
H1A N1 H1C 105.0(19)
H1B N1 H1C 109(2)
N1 C13 C14 111.39(16)
N1 C13 H13A 109.3
C14 C13 H13A 109.3
N1 C13 H13B 109.3
C14 C13 H13B 109.3
H13A C13 H13B 108
O1 C14 C13 110.28(15)
O1 C14 C15 110.90(18)
C13 C14 C15 110.96(19)
O1 C14 H14 108.2
C13 C14 H14 108.2
C15 C14 H14 108.2
C14 C15 H15A 109.5
C14 C15 H15B 109.5
H15A C15 H15B 109.5
C14 C15 H15C 109.5
H15A C15 H15C 109.5
H15B C15 H15C 109.5
C17 O2 H2O 109.5
C16 N2 H2A 113.3(12)
C16 N2 H2B 107.9(14)
H2A N2 H2B 106.3(19)
C16 N2 H2C 110.4(13)
H2A N2 H2C 110.3(19)
H2B N2 H2C 108.4(19)
N2 C16 C17 110.95(14)
N2 C16 H16A 109.4
C17 C16 H16A 109.4
N2 C16 H16B 109.4
C17 C16 H16B 109.4
H16A C16 H16B 108
O2 C17 C16 107.16(14)
O2 C17 C18 111.03(15)
C16 C17 C18 110.45(15)
O2 C17 H17 109.4
C16 C17 H17 109.4
C18 C17 H17 109.4
C17 C18 H18A 109.5
C17 C18 H18B 109.5
H18A C18 H18B 109.5
C17 C18 H18C 109.5
H18A C18 H18C 109.5
H18B C18 H18C 109.5

loop_
_geom_bond_atom_site_label_1
_geom_bond_atom_site_label_2
_geom_bond_distance
S1 C1 1.7788(16)
C1 C6 1.391(3)
C1 C2 1.395(3)
C2 C3 1.387(3)
C2 H2 0.95
C3 C4 1.383(3)
C3 H3 0.95
C4 C5 1.372(3)
C4 H4 0.95
C5 C6 1.389(3)
C5 H5 0.95
C6 H6 0.95
S2 C7 1.7738(19)
C7 C12 1.395(3)
C7 C8 1.400(2)
C8 C9 1.385(3)
C8 H8 0.95
C9 C10 1.369(3)
C9 H9 0.95
C10 C11 1.378(3)
C10 H10 0.95
C11 C12 1.400(3)
C11 H11 0.95
C12 H12 0.95
O1 C14 1.434(3)
O1 H1O 0.84
N1 C13 1.476(2)
N1 H1A 0.910(10)
N1 H1B 0.910(10)
N1 H1C 0.900(10)
C13 C14 1.496(3)
C13 H13A 0.99
C13 H13B 0.99
C14 C15 1.532(3)
C14 H14 1
C15 H15A 0.98
C15 H15B 0.98
C15 H15C 0.98
O2 C17 1.421(2)
O2 H2O 0.84
N2 C16 1.487(2)
N2 H2A 0.900(10)
N2 H2B 0.900(10)
N2 H2C 0.900(10)
C16 C17 1.514(2)
C16 H16A 0.99
C16 H16B 0.99
C17 C18 1.515(2)
C17 H17 1.00
C18 H18A 0.98
C18 H18B 0.98
C18 H18C 0.98

loop_
_geom_hbond_atom_site_label_D
_geom_hbond_atom_site_label_H
_geom_hbond_atom_site_label_A
_geom_hbond_site_symmetry_A
_geom_hbond_distance_DH
_geom_hbond_distance_HA
_geom_hbond_distance_DA
_geom_hbond_angle_DHA
O1 H1O S2 4_676 0.84 2.42 3.2379(18) 166
N1 H1A S1 . 0.910(10) 2.340(10) 3.2401(18) 170(2)
N1 H1B S2 3_666 0.910(10) 2.310(10) 3.2200(19) 174(2)
N1 H1C S1 3_666 0.900(10) 2.460(10) 3.2920(18) 154(2)
O2 H2O S2 . 0.84 2.31 3.1530(14) 178
N2 H2A S2 2 0.900(10) 2.620(10) 3.397(2) 145(2)
N2 H2B S1 3_666 0.900(10) 2.350(10) 3.2218(17) 163(2)
N2 H2C S1 1_565 0.900(10) 2.470(10) 3.2730(17) 148(2)
N2 H2C O1 3_676 0.900(10) 2.57(2) 3.187(2) 126(2)
